data_4509699
loop_
_publ_author_name
'Liang, Xiao-Qiang'
'Li, Dong-Ping'
'Zhou, Xin-Hui'
'Sui, Yan'
'Li, Yi-Zhi'
'Zuo, Jing-Lin'
'You, Xiao-Zeng'

_publ_section_title
;
 Metal&#x2212;Organic Coordination Polymers Generated from Chiral
 Camphoric Acid and Flexible Ligands with Different Spacer Lengths:
 Syntheses, Structures, and Properties
;
_journal_issue 11
_journal_name_full 'Crystal Growth &amp; Design'
_journal_page_first 4872
_journal_paper_doi 10.1021/cg900676x
_journal_volume 9
_journal_year 2009
_chemical_absolute_configuration unk
_chemical_formula_moiety 'C30 H48 Cd N6 O9, H2 O'
_chemical_formula_sum 'C30 H50 Cd N6 O10'
_chemical_formula_weight 767.16
_chemical_name_systematic
; 
 ? 
;
_space_group_IT_number 1
_symmetry_cell_setting triclinic
_symmetry_space_group_name_Hall 'P 1'
_symmetry_space_group_name_H-M 'P 1'
_atom_sites_solution_hydrogens geom
_atom_sites_solution_primary direct
_atom_sites_solution_secondary difmap
_audit_creation_method SHELXL-97
_cell_angle_alpha 113.727(4)
_cell_angle_beta 93.701(5)
_cell_angle_gamma 100.604(5)
_cell_formula_units_Z 1
_cell_length_a 6.7115(19)
_cell_length_b 12.100(4)
_cell_length_c 12.426(4)
_cell_measurement_reflns_used 845
_cell_measurement_temperature 291(2)
_cell_measurement_theta_max 23.36
_cell_measurement_theta_min 3.12
_cell_volume 897.2(5)
_computing_cell_refinement SMART
_computing_data_collection 'SMART (Bruker, 2000)'
_computing_data_reduction 'SAINT (Bruker, 2000)'
_computing_molecular_graphics SHELXTL
_computing_publication_material SHELXTL
_computing_structure_refinement SHELXTL
_computing_structure_solution 'SHELXTL (Bruker, 2000)'
_diffrn_ambient_temperature 291(2)
_diffrn_measured_fraction_theta_full 0.976
_diffrn_measured_fraction_theta_max 0.976
_diffrn_measurement_device_type 'Bruker Smart Apex CCD'
_diffrn_measurement_method 'phi and omega scans'
_diffrn_radiation_monochromator graphite
_diffrn_radiation_source 'sealed tube'
_diffrn_radiation_type MoK\a
_diffrn_radiation_wavelength 0.71073
_diffrn_reflns_av_R_equivalents 0.0260
_diffrn_reflns_av_sigmaI/netI 0.0447
_diffrn_reflns_limit_h_max 8
_diffrn_reflns_limit_h_min -8
_diffrn_reflns_limit_k_max 14
_diffrn_reflns_limit_k_min -14
_diffrn_reflns_limit_l_max 12
_diffrn_reflns_limit_l_min -15
_diffrn_reflns_number 4850
_diffrn_reflns_theta_full 26.00
_diffrn_reflns_theta_max 26.00
_diffrn_reflns_theta_min 1.81
_exptl_absorpt_coefficient_mu 0.669
_exptl_absorpt_correction_T_max 0.95
_exptl_absorpt_correction_T_min 0.88
_exptl_absorpt_correction_type multi-scan
_exptl_absorpt_process_details 'SADABS; Bruker, 2000'
_exptl_crystal_colour colorless
_exptl_crystal_density_diffrn 1.420
_exptl_crystal_density_method 'not measured'
_exptl_crystal_description plate
_exptl_crystal_F_000 400
_exptl_crystal_size_max 0.24
_exptl_crystal_size_mid 0.14
_exptl_crystal_size_min 0.08
_refine_diff_density_max 0.691
_refine_diff_density_min -0.841
_refine_diff_density_rms 0.089
_refine_ls_abs_structure_details 'Flack H D (1983), Acta Cryst. A39, 876-881'
_refine_ls_abs_structure_Flack 0.01(4)
_refine_ls_extinction_method none
_refine_ls_goodness_of_fit_ref 1.012
_refine_ls_hydrogen_treatment constr
_refine_ls_matrix_type full
_refine_ls_number_parameters 430
_refine_ls_number_reflns 4126
_refine_ls_number_restraints 3
_refine_ls_restrained_S_all 1.012
_refine_ls_R_factor_all 0.0489
_refine_ls_R_factor_gt 0.0479
_refine_ls_shift/su_max 0.000
_refine_ls_shift/su_mean 0.000
_refine_ls_structure_factor_coef Fsqd
_refine_ls_weighting_details 'calc w=1/[\s^2^(Fo^2^)+(0.0666P)^2^+1.4639P] where P=(Fo^2^+2Fc^2^)/3'
_refine_ls_weighting_scheme calc
_refine_ls_wR_factor_gt 0.1155
_refine_ls_wR_factor_ref 0.1158
_reflns_number_gt 3998
_reflns_number_total 4126
_reflns_threshold_expression >2sigma(I)
_cod_data_source_file cg900676xsup1.cif
_cod_data_source_block 5
_cod_depositor_comments
;
The following automatic conversions were performed:

'_symmetry_cell_setting' value 'Triclinic' changed to 'triclinic'
according to /home/saulius/struct/CIF-dictionaries/cif_core.dic
dictionary named 'cif_core.dic' version 2.4.2 from 2011-04-26.

Automatic conversion script
Id: cif_fix_values 1891 2012-01-12 08:04:46Z andrius 
;
_cod_original_cell_volume 897.2(4)
_cod_original_sg_symbol_H-M 'P1   '
_cod_database_code 4509699

loop_
_symmetry_equiv_pos_as_xyz
'x, y, z'

loop_
_atom_site_label
_atom_site_type_symbol
_atom_site_fract_x
_atom_site_fract_y
_atom_site_fract_z
_atom_site_U_iso_or_equiv
_atom_site_adp_type
_atom_site_occupancy
_atom_site_symmetry_multiplicity
_atom_site_calc_flag
_atom_site_refinement_flags
C1 C 0.6747(15) 0.5600(10) 0.5600(9) 0.047(2) Uani 1 1 d .
C2 C 0.7858(13) 0.6176(9) 0.4870(9) 0.051(2) Uani 1 1 d .
C3 C 0.6473(17) 0.6851(11) 0.4409(10) 0.053(3) Uani 1 1 d .
H3A H 0.5038 0.6456 0.4316 0.063 Uiso 1 1 calc R
H3B H 0.6696 0.7711 0.4975 0.063 Uiso 1 1 calc R
C4 C 0.7027(15) 0.6775(9) 0.3222(9) 0.055(2) Uani 1 1 d .
H4A H 0.5858 0.6322 0.2597 0.066 Uiso 1 1 calc R
H4B H 0.7478 0.7598 0.3255 0.066 Uiso 1 1 calc R
C5 C 0.8742(14) 0.6100(8) 0.3001(9) 0.051(2) Uani 1 1 d .
H5 H 1.0046 0.6705 0.3391 0.061 Uiso 1 1 calc R
C6 C 0.8317(15) 0.5221(9) 0.3651(9) 0.054(2) Uani 1 1 d .
C7 C 0.8860(15) 0.5410(9) 0.1700(9) 0.053(2) Uani 1 1 d .
C8 C 0.9739(16) 0.7135(11) 0.5688(10) 0.067(3) Uani 1 1 d .
H8B H 1.0938 0.6991 0.5320 0.100 Uiso 1 1 calc R
H8C H 0.9888 0.7068 0.6431 0.100 Uiso 1 1 calc R
H8A H 0.9576 0.7952 0.5827 0.100 Uiso 1 1 calc R
C9 C 1.0228(17) 0.4779(12) 0.3890(12) 0.071(3) Uani 1 1 d .
H9A H 1.0056 0.3918 0.3367 0.107 Uiso 1 1 calc R
H9B H 1.0416 0.4884 0.4701 0.107 Uiso 1 1 calc R
H9C H 1.1409 0.5257 0.3752 0.107 Uiso 1 1 calc R
C10 C 0.6393(17) 0.4161(10) 0.3025(10) 0.068(3) Uani 1 1 d .
H10A H 0.6739 0.3505 0.2368 0.102 Uiso 1 1 calc R
H10B H 0.5353 0.4468 0.2738 0.102 Uiso 1 1 calc R
H10C H 0.5888 0.3850 0.3579 0.102 Uiso 1 1 calc R
C11 C 0.5080(14) 0.3066(8) 0.8089(9) 0.045(2) Uani 1 1 d .
C12 C 0.5358(13) 0.2232(8) 0.8735(8) 0.0449(19) Uani 1 1 d .
H12 H 0.6644 0.2634 0.9294 0.054 Uiso 1 1 calc R
C13 C 0.5544(13) 0.0905(8) 0.7907(8) 0.0438(19) Uani 1 1 d .
C14 C 0.5153(13) 0.0281(8) 0.8777(9) 0.047(2) Uani 1 1 d .
C15 C 0.3434(14) 0.0782(9) 0.9400(8) 0.048(2) Uani 1 1 d .
H15A H 0.3546 0.0807 1.0192 0.058 Uiso 1 1 calc R
H15B H 0.2112 0.0259 0.8955 0.058 Uiso 1 1 calc R
C16 C 0.3649(16) 0.2089(10) 0.9469(11) 0.050(3) Uani 1 1 d .
H16A H 0.4028 0.2705 1.0287 0.060 Uiso 1 1 calc R
H16B H 0.2374 0.2177 0.9134 0.060 Uiso 1 1 calc R
C17 C 0.4577(12) -0.1148(8) 0.8134(8) 0.0424(18) Uani 1 1 d .
C18 C 0.7101(14) 0.0571(9) 0.9650(9) 0.054(2) Uani 1 1 d .
H18A H 0.6759 0.0323 1.0271 0.081 Uiso 1 1 calc R
H18B H 0.7702 0.1445 0.9990 0.081 Uiso 1 1 calc R
H18C H 0.8064 0.0125 0.9234 0.081 Uiso 1 1 calc R
C19 C 0.3829(13) 0.0352(9) 0.6871(8) 0.048(2) Uani 1 1 d .
H19A H 0.4327 0.0442 0.6197 0.072 Uiso 1 1 calc R
H19B H 0.2735 0.0773 0.7079 0.072 Uiso 1 1 calc R
H19C H 0.3330 -0.0513 0.6676 0.072 Uiso 1 1 calc R
C20 C 0.7594(13) 0.0950(8) 0.7465(8) 0.045(2) Uani 1 1 d .
H20A H 0.8022 0.0198 0.7341 0.068 Uiso 1 1 calc R
H20B H 0.8595 0.1646 0.8045 0.068 Uiso 1 1 calc R
H20C H 0.7464 0.1032 0.6728 0.068 Uiso 1 1 calc R
C21 C 0.5620(14) 0.6735(9) 0.9857(9) 0.058(3) Uani 1 1 d .
H21 H 0.4332 0.6410 0.9979 0.070 Uiso 1 1 calc R
C22 C 0.8186(14) 0.6989(9) 0.8986(9) 0.050(2) Uani 1 1 d .
H22 H 0.9100 0.6914 0.8443 0.060 Uiso 1 1 calc R
C23 C 1.0420(17) 0.8794(9) 1.0732(9) 0.061(3) Uani 1 1 d .
H23A H 1.0128 0.9612 1.1045 0.073 Uiso 1 1 calc R
H23B H 1.1374 0.8764 1.0172 0.073 Uiso 1 1 calc R
C24 C 1.1400(13) 0.8571(8) 1.1754(8) 0.047(2) Uani 1 1 d .
H24A H 1.1565 0.7724 1.1457 0.056 Uiso 1 1 calc R
H24B H 1.0513 0.8689 1.2358 0.056 Uiso 1 1 calc R
C25 C 1.3514(13) 0.9481(9) 1.2305(10) 0.054(2) Uani 1 1 d .
H25A H 1.4445 0.9288 1.1725 0.064 Uiso 1 1 calc R
H25B H 1.3366 1.0319 1.2496 0.064 Uiso 1 1 calc R
H26A H 1.3716 0.9819 1.4087 0.064 Uiso 1 1 d R
H26B H 1.4248 0.8556 1.3309 0.064 Uiso 1 1 d R
C26 C 1.4447(15) 0.9419(8) 1.3444(9) 0.052(2) Uani 1 1 d .
C27 C 1.6712(15) 1.0029(9) 1.3819(10) 0.059(2) Uani 1 1 d .
H27A H 1.7437 0.9687 1.3155 0.071 Uiso 1 1 calc R
H27B H 1.7251 0.9852 1.4461 0.071 Uiso 1 1 calc R
C28 C 1.7079(13) 1.1437(9) 1.4234(10) 0.054(2) Uani 1 1 d .
H28A H 1.6510 1.1618 1.3602 0.065 Uiso 1 1 calc R
H28B H 1.6394 1.1786 1.4916 0.065 Uiso 1 1 calc R
C29 C 2.2269(12) 1.2485(9) 1.4324(9) 0.053(2) Uani 1 1 d .
H29 H 2.3460 1.2544 1.3988 0.063 Uiso 1 1 calc R
C30 C 2.0292(13) 1.2759(8) 1.5596(8) 0.0444(19) Uani 1 1 d .
H30 H 1.9765 1.3000 1.6308 0.053 Uiso 1 1 calc R
Cd1 Cd 0.471654(19) 0.461753(19) 0.701133(19) 0.03392(14) Uani 1 1 d .
N1 N 0.6345(11) 0.6266(7) 0.8788(7) 0.0424(18) Uani 1 1 d .
N2 N 0.6921(12) 0.7675(7) 1.0673(7) 0.0537(18) Uani 1 1 d .
N3 N 0.8499(12) 0.7848(8) 1.0110(8) 0.0445(19) Uani 1 1 d .
N4 N 1.9233(11) 1.1988(7) 1.4550(7) 0.0513(18) Uani 1 1 d .
N5 N 2.0538(12) 1.1772(8) 1.3719(8) 0.052(2) Uani 1 1 d .
N6 N 2.2205(11) 1.3140(7) 1.5492(8) 0.0457(19) Uani 1 1 d .
O1 O 0.7159(8) 0.4676(5) 0.5675(5) 0.0441(13) Uani 1 1 d .
O2 O 0.5386(13) 0.6001(8) 0.6167(7) 0.0487(19) Uani 1 1 d .
O3 O 0.7236(11) 0.4989(7) 0.0947(6) 0.0572(17) Uani 1 1 d .
H3C H 0.7550 0.4633 0.0259 0.069 Uiso 1 1 d R
O4 O 1.0545(10) 0.5281(7) 0.1393(7) 0.0607(17) Uani 1 1 d .
O5 O 0.6493(9) 0.3362(6) 0.7588(6) 0.0533(15) Uani 1 1 d .
O6 O 0.3461(12) 0.3416(8) 0.8092(8) 0.048(2) Uani 1 1 d .
O7 O 0.5843(10) -0.1619(6) 0.7417(7) 0.0544(17) Uani 1 1 d .
H7A H 0.5440 -0.2405 0.7083 0.065 Uiso 1 1 d R
O8 O 0.3123(10) -0.1776(6) 0.8288(6) 0.0527(15) Uani 1 1 d .
O9 O 0.1859(8) 0.5636(6) 0.7528(6) 0.0493(15) Uani 1 1 d .
H9E H 0.2092 0.6369 0.7385 0.059 Uiso 1 1 d R
H9F H 0.1762 0.5860 0.8354 0.059 Uiso 1 1 d R
O10 O 0.0356(10) 0.4369(6) 0.9032(6) 0.0573(16) Uani 1 1 d .
H10F H 0.1254 0.3939 0.8850 0.069 Uiso 1 1 d R
H10D H 0.0578 0.4811 0.9779 0.069 Uiso 1 1 d R

loop_
_atom_site_aniso_label
_atom_site_aniso_U_11
_atom_site_aniso_U_22
_atom_site_aniso_U_33
_atom_site_aniso_U_23
_atom_site_aniso_U_13
_atom_site_aniso_U_12
C1 0.046(6) 0.053(6) 0.042(5) 0.018(4) 0.012(4) 0.019(5)
C2 0.042(5) 0.057(6) 0.051(5) 0.017(4) 0.024(4) 0.013(4)
C3 0.063(7) 0.045(6) 0.046(6) 0.014(5) 0.013(5) 0.013(5)
C4 0.061(6) 0.056(6) 0.056(6) 0.030(5) 0.017(5) 0.018(5)
C5 0.048(5) 0.039(5) 0.051(5) 0.008(4) 0.011(4) 0.003(4)
C6 0.064(6) 0.056(6) 0.045(5) 0.017(4) 0.018(4) 0.026(5)
C7 0.060(6) 0.046(5) 0.057(6) 0.024(5) 0.027(5) 0.012(4)
C8 0.056(6) 0.075(7) 0.051(6) 0.021(5) 0.000(5) -0.012(5)
C9 0.068(7) 0.087(8) 0.080(8) 0.044(7) 0.044(6) 0.039(6)
C10 0.079(7) 0.057(6) 0.059(6) 0.016(5) 0.031(6) 0.007(5)
C11 0.036(5) 0.043(5) 0.046(5) 0.019(4) -0.011(4) -0.008(4)
C12 0.045(5) 0.042(5) 0.045(5) 0.016(4) 0.002(4) 0.012(4)
C13 0.045(4) 0.046(5) 0.036(4) 0.009(4) 0.010(4) 0.018(4)
C14 0.038(4) 0.042(5) 0.064(6) 0.028(4) 0.006(4) 0.004(4)
C15 0.051(5) 0.054(5) 0.041(5) 0.020(4) 0.013(4) 0.012(4)
C16 0.054(6) 0.061(7) 0.048(6) 0.028(5) 0.016(5) 0.028(5)
C17 0.038(4) 0.042(4) 0.050(5) 0.021(4) 0.012(4) 0.011(4)
C18 0.058(6) 0.058(6) 0.052(6) 0.025(5) 0.001(4) 0.025(5)
C19 0.044(5) 0.052(6) 0.039(5) 0.008(4) 0.004(4) 0.019(4)
C20 0.059(5) 0.034(4) 0.044(5) 0.009(4) 0.031(4) 0.023(4)
C21 0.049(5) 0.047(5) 0.046(5) -0.010(4) 0.023(4) -0.004(4)
C22 0.048(5) 0.048(5) 0.044(5) 0.010(4) 0.007(4) 0.010(4)
C23 0.070(6) 0.045(5) 0.043(5) 0.004(4) -0.003(5) -0.008(5)
C24 0.047(5) 0.034(4) 0.041(5) 0.000(3) 0.011(4) 0.005(4)
C25 0.038(4) 0.062(6) 0.071(7) 0.041(5) 0.005(4) 0.004(4)
C26 0.059(5) 0.039(5) 0.050(5) 0.014(4) 0.003(4) 0.007(4)
C27 0.055(5) 0.053(6) 0.052(6) 0.012(4) -0.015(4) 0.002(4)
C28 0.043(5) 0.068(6) 0.064(6) 0.042(5) 0.001(4) 0.008(4)
C29 0.023(4) 0.064(6) 0.053(6) 0.011(5) 0.011(4) -0.005(4)
C30 0.044(5) 0.044(5) 0.041(5) 0.012(4) 0.016(4) 0.011(4)
Cd1 0.0328(2) 0.0341(2) 0.0330(2) 0.01348(19) 0.00518(17) 0.00480(17)
N1 0.040(4) 0.034(4) 0.038(4) -0.002(3) 0.004(4) 0.015(3)
N2 0.054(4) 0.051(4) 0.040(4) 0.005(3) 0.009(3) 0.004(4)
N3 0.040(4) 0.036(4) 0.046(5) 0.007(3) 0.003(3) 0.007(3)
N4 0.046(4) 0.051(4) 0.048(4) 0.015(4) 0.009(3) 0.001(3)
N5 0.037(4) 0.045(5) 0.052(5) -0.002(4) 0.008(4) 0.013(4)
N6 0.033(4) 0.029(4) 0.057(5) 0.001(4) -0.004(4) 0.008(3)
O1 0.044(3) 0.042(3) 0.043(3) 0.012(3) 0.014(3) 0.013(3)
O2 0.058(5) 0.055(4) 0.044(4) 0.025(3) 0.026(4) 0.022(4)
O3 0.069(4) 0.064(4) 0.046(4) 0.019(3) 0.027(3) 0.034(4)
O4 0.047(4) 0.069(5) 0.058(4) 0.018(4) 0.013(3) 0.013(3)
O5 0.054(4) 0.051(4) 0.061(4) 0.028(3) 0.009(3) 0.018(3)
O6 0.037(4) 0.057(5) 0.051(5) 0.024(4) 0.025(3) 0.006(3)
O7 0.061(4) 0.047(4) 0.061(4) 0.021(3) 0.023(3) 0.023(3)
O8 0.062(4) 0.044(3) 0.047(4) 0.017(3) 0.012(3) 0.004(3)
O9 0.043(3) 0.049(4) 0.060(4) 0.020(3) 0.018(3) 0.019(3)
O10 0.060(4) 0.059(4) 0.043(4) 0.008(3) 0.021(3) 0.017(3)

loop_
_atom_type_symbol
_atom_type_description
_atom_type_scat_dispersion_real
_atom_type_scat_dispersion_imag
_atom_type_scat_source
C C 0.0033 0.0016 'International Tables Vol C Tables 4.2.6.8 and 6.1.1.4'
H H 0.0000 0.0000 'International Tables Vol C Tables 4.2.6.8 and 6.1.1.4'
N N 0.0061 0.0033 'International Tables Vol C Tables 4.2.6.8 and 6.1.1.4'
O O 0.0106 0.0060 'International Tables Vol C Tables 4.2.6.8 and 6.1.1.4'
Cd Cd -0.8075 1.2024 'International Tables Vol C Tables 4.2.6.8 and 6.1.1.4'

loop_
_geom_angle_atom_site_label_1
_geom_angle_atom_site_label_2
_geom_angle_atom_site_label_3
_geom_angle
_geom_angle_site_symmetry_1
_geom_angle_site_symmetry_3
O1 C1 O2 115.1(10) . .
O1 C1 C2 121.1(8) . .
O2 C1 C2 123.9(9) . .
C1 C2 C8 107.1(8) . .
C1 C2 C3 110.7(7) . .
C8 C2 C3 108.5(9) . .
C1 C2 C6 115.1(8) . .
C8 C2 C6 114.6(8) . .
C3 C2 C6 100.6(8) . .
C4 C3 C2 108.2(8) . .
C4 C3 H3A 110.1 . .
C2 C3 H3A 110.1 . .
C4 C3 H3B 110.1 . .
C2 C3 H3B 110.1 . .
H3A C3 H3B 108.4 . .
C5 C4 C3 105.4(8) . .
C5 C4 H4A 110.7 . .
C3 C4 H4A 110.7 . .
C5 C4 H4B 110.7 . .
C3 C4 H4B 110.7 . .
H4A C4 H4B 108.8 . .
C4 C5 C7 113.4(8) . .
C4 C5 C6 104.3(7) . .
C7 C5 C6 112.9(7) . .
C4 C5 H5 108.7 . .
C7 C5 H5 108.7 . .
C6 C5 H5 108.7 . .
C9 C6 C10 113.7(9) . .
C9 C6 C5 112.1(8) . .
C10 C6 C5 112.3(8) . .
C9 C6 C2 109.2(9) . .
C10 C6 C2 109.3(8) . .
C5 C6 C2 99.2(7) . .
O4 C7 O3 121.5(9) . .
O4 C7 C5 119.1(10) . .
O3 C7 C5 119.4(8) . .
C2 C8 H8B 109.5 . .
C2 C8 H8C 109.5 . .
H8B C8 H8C 109.5 . .
C2 C8 H8A 109.5 . .
H8B C8 H8A 109.5 . .
H8C C8 H8A 109.5 . .
C6 C9 H9A 109.5 . .
C6 C9 H9B 109.5 . .
H9A C9 H9B 109.5 . .
C6 C9 H9C 109.5 . .
H9A C9 H9C 109.5 . .
H9B C9 H9C 109.5 . .
C6 C10 H10A 109.5 . .
C6 C10 H10B 109.5 . .
H10A C10 H10B 109.5 . .
C6 C10 H10C 109.5 . .
H10A C10 H10C 109.5 . .
H10B C10 H10C 109.5 . .
O6 C11 O5 122.3(9) . .
O6 C11 C12 118.8(8) . .
O5 C11 C12 118.9(8) . .
O6 C11 Cd1 62.2(5) . .
O5 C11 Cd1 60.1(5) . .
C12 C11 Cd1 177.7(6) . .
C16 C12 C11 113.7(7) . .
C16 C12 C13 107.2(7) . .
C11 C12 C13 114.7(7) . .
C16 C12 H12 106.9 . .
C11 C12 H12 106.9 . .
C13 C12 H12 106.9 . .
C19 C13 C20 110.0(7) . .
C19 C13 C12 108.9(7) . .
C20 C13 C12 110.4(7) . .
C19 C13 C14 110.4(8) . .
C20 C13 C14 117.7(7) . .
C12 C13 C14 98.7(7) . .
C15 C14 C18 112.4(8) . .
C15 C14 C17 111.4(7) . .
C18 C14 C17 104.1(7) . .
C15 C14 C13 105.1(6) . .
C18 C14 C13 111.3(7) . .
C17 C14 C13 112.7(8) . .
C14 C15 C16 106.7(7) . .
C14 C15 H15A 110.4 . .
C16 C15 H15A 110.4 . .
C14 C15 H15B 110.4 . .
C16 C15 H15B 110.4 . .
H15A C15 H15B 108.6 . .
C15 C16 C12 104.8(7) . .
C15 C16 H16A 110.8 . .
C12 C16 H16A 110.8 . .
C15 C16 H16B 110.8 . .
C12 C16 H16B 110.8 . .
H16A C16 H16B 108.9 . .
O8 C17 O7 122.6(8) . .
O8 C17 C14 123.4(8) . .
O7 C17 C14 114.0(7) . .
C14 C18 H18A 109.5 . .
C14 C18 H18B 109.5 . .
H18A C18 H18B 109.5 . .
C14 C18 H18C 109.5 . .
H18A C18 H18C 109.5 . .
H18B C18 H18C 109.5 . .
C13 C19 H19A 109.5 . .
C13 C19 H19B 109.5 . .
H19A C19 H19B 109.5 . .
C13 C19 H19C 109.5 . .
H19A C19 H19C 109.5 . .
H19B C19 H19C 109.5 . .
C13 C20 H20A 109.5 . .
C13 C20 H20B 109.5 . .
H20A C20 H20B 109.5 . .
C13 C20 H20C 109.5 . .
H20A C20 H20C 109.5 . .
H20B C20 H20C 109.5 . .
N2 C21 N1 112.9(8) . .
N2 C21 H21 123.5 . .
N1 C21 H21 123.5 . .
N1 C22 N3 107.6(8) . .
N1 C22 H22 126.2 . .
N3 C22 H22 126.2 . .
N3 C23 C24 110.8(8) . .
N3 C23 H23A 109.5 . .
C24 C23 H23A 109.5 . .
N3 C23 H23B 109.5 . .
C24 C23 H23B 109.5 . .
H23A C23 H23B 108.1 . .
C23 C24 C25 110.0(8) . .
C23 C24 H24A 109.7 . .
C25 C24 H24A 109.7 . .
C23 C24 H24B 109.7 . .
C25 C24 H24B 109.7 . .
H24A C24 H24B 108.2 . .
C26 C25 C24 112.2(7) . .
C26 C25 H25A 109.2 . .
C24 C25 H25A 109.2 . .
C26 C25 H25B 109.2 . .
C24 C25 H25B 109.2 . .
H25A C25 H25B 107.9 . .
C27 C26 C25 113.4(8) . .
C27 C26 H26A 108.9 . .
C25 C26 H26A 108.9 . .
C27 C26 H26B 108.9 . .
C25 C26 H26B 108.9 . .
H26A C26 H26B 107.7 . .
C26 C27 C28 111.0(8) . .
C26 C27 H27A 109.4 . .
C28 C27 H27A 109.4 . .
C26 C27 H27B 109.4 . .
C28 C27 H27B 109.4 . .
H27A C27 H27B 108.0 . .
N4 C28 C27 109.9(7) . .
N4 C28 H28A 109.7 . .
C27 C28 H28A 109.7 . .
N4 C28 H28B 109.7 . .
C27 C28 H28B 109.7 . .
H28A C28 H28B 108.2 . .
N5 C29 N6 114.1(8) . .
N5 C29 H29 122.9 . .
N6 C29 H29 122.9 . .
N4 C30 N6 110.3(8) . .
N4 C30 H30 124.8 . .
N6 C30 H30 124.8 . .
O2 Cd1 N6 96.9(3) . 1_344
O2 Cd1 N1 86.0(3) . .
N6 Cd1 N1 162.2(2) 1_344 .
O2 Cd1 O5 137.8(2) . .
N6 Cd1 O5 102.0(3) 1_344 .
N1 Cd1 O5 87.1(3) . .
O2 Cd1 O1 52.5(2) . .
N6 Cd1 O1 93.2(3) 1_344 .
N1 Cd1 O1 102.3(2) . .
O5 Cd1 O1 88.8(2) . .
O2 Cd1 O6 167.4(2) . .
N6 Cd1 O6 83.3(3) 1_344 .
N1 Cd1 O6 90.2(3) . .
O5 Cd1 O6 53.7(2) . .
O1 Cd1 O6 140.1(2) . .
O2 Cd1 O9 80.2(2) . .
N6 Cd1 O9 81.9(2) 1_344 .
N1 Cd1 O9 81.4(2) . .
O5 Cd1 O9 139.4(2) . .
O1 Cd1 O9 131.6(2) . .
O6 Cd1 O9 87.4(2) . .
O2 Cd1 C11 164.1(2) . .
N6 Cd1 C11 93.4(3) 1_344 .
N1 Cd1 C11 87.9(3) . .
O5 Cd1 C11 26.9(3) . .
O1 Cd1 C11 115.0(3) . .
O6 Cd1 C11 26.8(3) . .
O9 Cd1 C11 113.3(3) . .
C22 N1 C21 104.3(8) . .
C22 N1 Cd1 126.9(6) . .
C21 N1 Cd1 128.7(6) . .
C21 N2 N3 103.5(8) . .
N2 N3 C22 111.6(8) . .
N2 N3 C23 122.3(8) . .
C22 N3 C23 125.8(9) . .
C30 N4 N5 108.8(7) . .
C30 N4 C28 129.2(8) . .
N5 N4 C28 122.0(8) . .
C29 N5 N4 103.3(8) . .
C30 N6 C29 103.3(8) . .
C30 N6 Cd1 125.8(7) . 1_766
C29 N6 Cd1 131.0(6) . 1_766
C1 O1 Cd1 93.4(5) . .
C1 O2 Cd1 99.1(7) . .
C7 O3 H3C 108.3 . .
C11 O5 Cd1 93.0(5) . .
C11 O6 Cd1 91.0(6) . .
C17 O7 H7A 109.7 . .
Cd1 O9 H9E 109.6 . .
Cd1 O9 H9F 109.3 . .
H9E O9 H9F 109.5 . .
H10F O10 H10D 108.9 . .

loop_
_geom_bond_atom_site_label_1
_geom_bond_atom_site_label_2
_geom_bond_distance
_geom_bond_site_symmetry_2
C1 O1 1.237(11) .
C1 O2 1.240(11) .
C1 C2 1.506(14) .
C2 C8 1.523(14) .
C2 C3 1.564(15) .
C2 C6 1.583(13) .
C3 C4 1.515(15) .
C3 H3A 0.9700 .
C3 H3B 0.9700 .
C4 C5 1.507(12) .
C4 H4A 0.9700 .
C4 H4B 0.9700 .
C5 C7 1.508(13) .
C5 C6 1.574(14) .
C5 H5 0.9800 .
C6 C9 1.533(13) .
C6 C10 1.541(15) .
C7 O4 1.234(11) .
C7 O3 1.266(12) .
C8 H8B 0.9600 .
C8 H8C 0.9600 .
C8 H8A 0.9600 .
C9 H9A 0.9600 .
C9 H9B 0.9600 .
C9 H9C 0.9600 .
C10 H10A 0.9600 .
C10 H10B 0.9600 .
C10 H10C 0.9600 .
C11 O6 1.236(11) .
C11 O5 1.244(11) .
C11 C12 1.549(12) .
C11 Cd1 2.744(9) .
C12 C16 1.539(13) .
C12 C13 1.553(12) .
C12 H12 0.9800 .
C13 C19 1.504(12) .
C13 C20 1.514(11) .
C13 C14 1.558(12) .
C14 C15 1.514(12) .
C14 C18 1.533(13) .
C14 C17 1.542(12) .
C15 C16 1.528(14) .
C15 H15A 0.9700 .
C15 H15B 0.9700 .
C16 H16A 0.9700 .
C16 H16B 0.9700 .
C17 O8 1.198(10) .
C17 O7 1.307(10) .
C18 H18A 0.9600 .
C18 H18B 0.9600 .
C18 H18C 0.9600 .
C19 H19A 0.9600 .
C19 H19B 0.9600 .
C19 H19C 0.9600 .
C20 H20A 0.9600 .
C20 H20B 0.9600 .
C20 H20C 0.9600 .
C21 N2 1.295(12) .
C21 N1 1.380(12) .
C21 H21 0.9300 .
C22 N1 1.320(12) .
C22 N3 1.338(13) .
C22 H22 0.9300 .
C23 N3 1.478(13) .
C23 C24 1.534(14) .
C23 H23A 0.9700 .
C23 H23B 0.9700 .
C24 C25 1.545(12) .
C24 H24A 0.9700 .
C24 H24B 0.9700 .
C25 C26 1.545(14) .
C25 H25A 0.9700 .
C25 H25B 0.9700 .
C26 C27 1.514(13) .
C26 H26A 0.9700 .
C26 H26B 0.9700 .
C27 C28 1.534(14) .
C27 H27A 0.9700 .
C27 H27B 0.9700 .
C28 N4 1.432(11) .
C28 H28A 0.9700 .
C28 H28B 0.9700 .
C29 N5 1.287(12) .
C29 N6 1.353(13) .
C29 H29 0.9300 .
C30 N4 1.313(12) .
C30 N6 1.315(12) .
C30 H30 0.9300 .
Cd1 O2 2.302(8) .
Cd1 N6 2.316(8) 1_344
Cd1 N1 2.321(8) .
Cd1 O5 2.382(6) .
Cd1 O1 2.419(6) .
Cd1 O6 2.428(8) .
Cd1 O9 2.450(5) .
N2 N3 1.337(11) .
N4 N5 1.373(11) .
N6 Cd1 2.316(8) 1_766
O3 H3C 0.8500 .
O7 H7A 0.8499 .
O9 H9E 0.9600 .
O9 H9F 0.9600 .
O10 H10F 0.8500 .
O10 H10D 0.8500 .

loop_
_geom_hbond_atom_site_label_D
_geom_hbond_atom_site_label_H
_geom_hbond_atom_site_label_A
_geom_hbond_distance_DH
_geom_hbond_distance_HA
_geom_hbond_distance_DA
_geom_hbond_angle_DHA
_geom_hbond_site_symmetry_A
O7 H7A O2 0.85 1.79 2.610(11) 160 1_545
O9 H9E O8 0.96 2.02 2.821(9) 140 1_565
O9 H9F O10 0.96 2.36 2.974(9) 122 .
O10 H10F O6 0.85 1.88 2.675(9) 155 .
O10 H10D O4 0.85 1.85 2.670(10) 161 1_456

loop_
_geom_torsion_atom_site_label_1
_geom_torsion_atom_site_label_2
_geom_torsion_atom_site_label_3
_geom_torsion_atom_site_label_4
_geom_torsion
_geom_torsion_site_symmetry_1
_geom_torsion_site_symmetry_4
O1 C1 C2 C8 -89.3(12) . .
O2 C1 C2 C8 90.3(13) . .
O1 C1 C2 C3 152.6(9) . .
O2 C1 C2 C3 -27.8(15) . .
O1 C1 C2 C6 39.4(13) . .
O2 C1 C2 C6 -141.0(11) . .
C1 C2 C3 C4 -148.9(9) . .
C8 C2 C3 C4 93.9(10) . .
C6 C2 C3 C4 -26.8(10) . .
C2 C3 C4 C5 -1.4(11) . .
C3 C4 C5 C7 152.9(9) . .
C3 C4 C5 C6 29.7(10) . .
C4 C5 C6 C9 -161.0(9) . .
C7 C5 C6 C9 75.5(11) . .
C4 C5 C6 C10 69.6(10) . .
C7 C5 C6 C10 -54.0(10) . .
C4 C5 C6 C2 -45.8(9) . .
C7 C5 C6 C2 -169.4(8) . .
C1 C2 C6 C9 -80.8(11) . .
C8 C2 C6 C9 44.0(12) . .
C3 C2 C6 C9 160.2(8) . .
C1 C2 C6 C10 44.2(11) . .
C8 C2 C6 C10 169.0(9) . .
C3 C2 C6 C10 -74.8(10) . .
C1 C2 C6 C5 161.8(8) . .
C8 C2 C6 C5 -73.3(10) . .
C3 C2 C6 C5 42.8(9) . .
C4 C5 C7 O4 149.4(9) . .
C6 C5 C7 O4 -92.3(10) . .
C4 C5 C7 O3 -29.9(12) . .
C6 C5 C7 O3 88.5(10) . .
O6 C11 C12 C16 -8.3(13) . .
O5 C11 C12 C16 171.6(9) . .
Cd1 C11 C12 C16 107(17) . .
O6 C11 C12 C13 115.5(10) . .
O5 C11 C12 C13 -64.6(11) . .
Cd1 C11 C12 C13 -129(17) . .
C16 C12 C13 C19 78.1(9) . .
C11 C12 C13 C19 -49.2(10) . .
C16 C12 C13 C20 -161.1(8) . .
C11 C12 C13 C20 71.6(9) . .
C16 C12 C13 C14 -37.1(8) . .
C11 C12 C13 C14 -164.4(7) . .
C19 C13 C14 C15 -73.0(9) . .
C20 C13 C14 C15 159.6(8) . .
C12 C13 C14 C15 41.0(8) . .
C19 C13 C14 C18 165.0(7) . .
C20 C13 C14 C18 37.6(11) . .
C12 C13 C14 C18 -81.0(8) . .
C19 C13 C14 C17 48.6(9) . .
C20 C13 C14 C17 -78.9(9) . .
C12 C13 C14 C17 162.5(7) . .
C18 C14 C15 C16 90.5(9) . .
C17 C14 C15 C16 -153.2(8) . .
C13 C14 C15 C16 -30.8(10) . .
C14 C15 C16 C12 6.8(11) . .
C11 C12 C16 C15 147.6(8) . .
C13 C12 C16 C15 19.8(10) . .
C15 C14 C17 O8 -12.3(13) . .
C18 C14 C17 O8 109.1(10) . .
C13 C14 C17 O8 -130.2(9) . .
C15 C14 C17 O7 168.9(8) . .
C18 C14 C17 O7 -69.7(10) . .
C13 C14 C17 O7 51.0(10) . .
N3 C23 C24 C25 174.0(8) . .
C23 C24 C25 C26 172.4(8) . .
C24 C25 C26 C27 164.7(8) . .
C25 C26 C27 C28 67.6(11) . .
C26 C27 C28 N4 -178.3(8) . .
O6 C11 Cd1 O2 161.9(10) . .
O5 C11 Cd1 O2 -20.3(14) . .
C12 C11 Cd1 O2 45(18) . .
O6 C11 Cd1 N6 -67.8(6) . 1_344
O5 C11 Cd1 N6 110.0(6) . 1_344
C12 C11 Cd1 N6 175(17) . 1_344
O6 C11 Cd1 N1 94.5(6) . .
O5 C11 Cd1 N1 -87.7(6) . .
C12 C11 Cd1 N1 -22(17) . .
O6 C11 Cd1 O5 -177.8(10) . .
C12 C11 Cd1 O5 65(17) . .
O6 C11 Cd1 O1 -162.9(6) . .
O5 C11 Cd1 O1 14.9(6) . .
C12 C11 Cd1 O1 80(17) . .
O5 C11 Cd1 O6 177.8(10) . .
C12 C11 Cd1 O6 -117(17) . .
O6 C11 Cd1 O9 14.8(7) . .
O5 C11 Cd1 O9 -167.4(5) . .
C12 C11 Cd1 O9 -102(17) . .
N3 C22 N1 C21 -1.0(11) . .
N3 C22 N1 Cd1 177.6(6) . .
N2 C21 N1 C22 -0.8(12) . .
N2 C21 N1 Cd1 -179.3(6) . .
O2 Cd1 N1 C22 -53.0(8) . .
N6 Cd1 N1 C22 -153.1(9) 1_344 .
O5 Cd1 N1 C22 85.4(8) . .
O1 Cd1 N1 C22 -2.8(8) . .
O6 Cd1 N1 C22 139.0(8) . .
O9 Cd1 N1 C22 -133.7(8) . .
C11 Cd1 N1 C22 112.3(8) . .
O2 Cd1 N1 C21 125.3(9) . .
N6 Cd1 N1 C21 25.1(16) 1_344 .
O5 Cd1 N1 C21 -96.4(9) . .
O1 Cd1 N1 C21 175.4(8) . .
O6 Cd1 N1 C21 -42.8(9) . .
O9 Cd1 N1 C21 44.5(8) . .
C11 Cd1 N1 C21 -69.5(9) . .
N1 C21 N2 N3 2.1(12) . .
C21 N2 N3 C22 -2.7(11) . .
C21 N2 N3 C23 -176.1(9) . .
N1 C22 N3 N2 2.4(11) . .
N1 C22 N3 C23 175.5(9) . .
C24 C23 N3 N2 58.4(12) . .
C24 C23 N3 C22 -114.0(10) . .
N6 C30 N4 N5 4.7(11) . .
N6 C30 N4 C28 -174.0(8) . .
C27 C28 N4 C30 -114.4(11) . .
C27 C28 N4 N5 67.1(11) . .
N6 C29 N5 N4 0.8(12) . .
C30 N4 N5 C29 -3.2(11) . .
C28 N4 N5 C29 175.5(9) . .
N4 C30 N6 C29 -4.0(10) . .
N4 C30 N6 Cd1 175.2(6) . 1_766
N5 C29 N6 C30 1.9(12) . .
N5 C29 N6 Cd1 -177.1(7) . 1_766
O2 C1 O1 Cd1 -1.3(11) . .
C2 C1 O1 Cd1 178.3(9) . .
O2 Cd1 O1 C1 0.8(7) . .
N6 Cd1 O1 C1 97.1(6) 1_344 .
N1 Cd1 O1 C1 -74.2(6) . .
O5 Cd1 O1 C1 -161.0(6) . .
O6 Cd1 O1 C1 -179.6(6) . .
O9 Cd1 O1 C1 15.1(7) . .
C11 Cd1 O1 C1 -167.7(6) . .
O1 C1 O2 Cd1 1.4(11) . .
C2 C1 O2 Cd1 -178.2(9) . .
N6 Cd1 O2 C1 -89.6(8) 1_344 .
N1 Cd1 O2 C1 108.1(8) . .
O5 Cd1 O2 C1 26.9(10) . .
O1 Cd1 O2 C1 -0.8(7) . .
O6 Cd1 O2 C1 -179.6(13) . .
O9 Cd1 O2 C1 -170.0(8) . .
C11 Cd1 O2 C1 40.4(15) . .
O6 C11 O5 Cd1 2.3(10) . .
C12 C11 O5 Cd1 -177.6(7) . .
O2 Cd1 O5 C11 171.8(6) . .
N6 Cd1 O5 C11 -73.5(6) 1_344 .
N1 Cd1 O5 C11 91.1(6) . .
O1 Cd1 O5 C11 -166.6(6) . .
O6 Cd1 O5 C11 -1.2(5) . .
O9 Cd1 O5 C11 17.9(7) . .
O5 C11 O6 Cd1 -2.3(10) . .
C12 C11 O6 Cd1 177.6(7) . .
O2 Cd1 O6 C11 -156.9(14) . .
N6 Cd1 O6 C11 111.5(6) 1_344 .
N1 Cd1 O6 C11 -85.1(6) . .
O5 Cd1 O6 C11 1.2(5) . .
O1 Cd1 O6 C11 24.5(8) . .
O9 Cd1 O6 C11 -166.4(6) . .
